data_7229816
loop_
_publ_author_name
'You, Li-Xin'
'Zhao, Bai-Bei'
'Liu, Hui-Jie'
'Wang, Shu-Ju'
'Xiong, Gang'
'He, Yong-Ke'
'Ding, Fu'
'Joos, Jonas J.'
'Smet, Philippe F.'
'Sun, Ya-Guang'

_publ_section_title
;
 2D and 3D lanthanide metal--organic frameworks constructed from three
 benzenedicarboxylate ligands: synthesis, structure and luminescent
 properties
;
_journal_issue 5
_journal_name_full CrystEngComm
_journal_page_first 615
_journal_paper_doi 10.1039/C7CE01773A
_journal_volume 20
_journal_year 2018
_chemical_formula_moiety 'C51 H39 N O29 Tb4, C3 H7 N O, 0.5(O2), 0.5(H2 O)'
_chemical_formula_sum 'C54 H49 N2 O31.5 Tb4'
_chemical_formula_weight 1865.63
_space_group_crystal_system triclinic
_space_group_IT_number 2
_space_group_name_Hall '-P 1'
_space_group_name_H-M_alt 'P -1'
_symmetry_space_group_name_Hall '-P 1'
_symmetry_space_group_name_H-M 'P -1'
_atom_sites_solution_hydrogens mixed
_atom_sites_solution_primary direct
_audit_block_doi 10.5517/cc1j7mq3
_audit_creation_date 2017-12-05
_audit_creation_method
;
Olex2 1.2
(compiled 2016.09.09 svn.r3337 for OlexSys, GUI svn.r5227)
;
_audit_update_record
;
2015-06-18 deposited with the CCDC.
2017-12-27 downloaded from the CCDC.
;
_cell_angle_alpha 86.63(3)
_cell_angle_beta 83.76(3)
_cell_angle_gamma 78.72(3)
_cell_formula_units_Z 2
_cell_length_a 10.860(2)
_cell_length_b 14.210(3)
_cell_length_c 20.130(4)
_cell_measurement_reflns_used 8991
_cell_measurement_temperature 293
_cell_measurement_theta_max 27.5
_cell_measurement_theta_min 3.1
_cell_volume 3026.2(11)
_computing_cell_refinement
;
CrystalClear-SM Expert 2.0 r1 (Rigaku, 2009)
;
_computing_data_collection
;
CrystalClear-SM Expert 2.0 r1 (Rigaku, 2009)
;
_computing_data_reduction
;
CrystalClear-SM Expert 2.0 r1 (Rigaku, 2009)
;
_computing_molecular_graphics 'Olex2 (Dolomanov et al., 2009)'
_computing_publication_material 'Olex2 (Dolomanov et al., 2009)'
_computing_structure_refinement 'ShelXL (Sheldrick, 2015)'
_computing_structure_solution 'ShelXS (Sheldrick, 2008)'
_diffrn_ambient_temperature 293
_diffrn_detector CCD
_diffrn_detector_area_resol_mean 13.6612
_diffrn_measured_fraction_theta_full 0.994
_diffrn_measured_fraction_theta_max 0.994
_diffrn_measurement_details
;
scan:
    Number of images: 180
               Slice: -60.0000 - 120.0000
         Image width: 1.0000
            Exp time: 16.0000
       Rotation axis: Omega
               Omega: 0.0000
                 Chi: 54.0000
                 Phi: 0.0000
                 XTD: 50.2259
              2theta: 29.8061
scan:
    Number of images: 180
               Slice: -60.0000 - 120.0000
         Image width: 1.0000
            Exp time: 16.0000
       Rotation axis: Omega
               Omega: 0.0000
                 Chi: 54.0000
                 Phi: 120.0000
                 XTD: 50.2259
              2theta: 29.8061
scan:
    Number of images: 180
               Slice: -60.0000 - 120.0000
         Image width: 1.0000
            Exp time: 16.0000
       Rotation axis: Omega
               Omega: 0.0000
                 Chi: 54.0000
                 Phi: 240.0000
                 XTD: 50.2259
              2theta: 29.8061
;
_diffrn_measurement_device
;
XtaLABmini: Fixed Chi 2 circle
;
_diffrn_measurement_device_type 'Rigaku Mercury375R (2x2 bin mode)'
_diffrn_measurement_method 'profile data from \w-scans'
_diffrn_measurement_specimen_support Fiber
_diffrn_orient_matrix_type d*Trek
_diffrn_orient_matrix_UB_11 0.083955
_diffrn_orient_matrix_UB_12 -0.009393
_diffrn_orient_matrix_UB_13 0.042009
_diffrn_orient_matrix_UB_21 -0.030705
_diffrn_orient_matrix_UB_22 -0.062737
_diffrn_orient_matrix_UB_23 0.016605
_diffrn_orient_matrix_UB_31 0.014872
_diffrn_orient_matrix_UB_32 -0.016890
_diffrn_orient_matrix_UB_33 -0.044640
_diffrn_radiation_monochromator 'Graphite Monochromator'
_diffrn_radiation_type MoK\a
_diffrn_radiation_wavelength 0.71073
_diffrn_reflns_av_R_equivalents 0.1304
_diffrn_reflns_av_unetI/netI 0.1219
_diffrn_reflns_Laue_measured_fraction_full 0.994
_diffrn_reflns_Laue_measured_fraction_max 0.994
_diffrn_reflns_limit_h_max 12
_diffrn_reflns_limit_h_min -12
_diffrn_reflns_limit_k_max 16
_diffrn_reflns_limit_k_min -16
_diffrn_reflns_limit_l_max 23
_diffrn_reflns_limit_l_min -23
_diffrn_reflns_number 25032
_diffrn_reflns_point_group_measured_fraction_full 0.994
_diffrn_reflns_point_group_measured_fraction_max 0.994
_diffrn_reflns_theta_full 25.010
_diffrn_reflns_theta_max 25.010
_diffrn_reflns_theta_min 3.150
_diffrn_source 'Sealed Tube'
_diffrn_source_current 12.0
_diffrn_source_power 0.6
_diffrn_source_voltage 50.0
_exptl_absorpt_coefficient_mu 4.713
_exptl_absorpt_correction_T_max 0.996
_exptl_absorpt_correction_T_min 0.992
_exptl_absorpt_correction_type numerical
_exptl_crystal_colour Colorless
_exptl_crystal_density_diffrn 2.047
_exptl_crystal_description Prism
_exptl_crystal_F_000 1798
_exptl_crystal_size_max 0.2
_exptl_crystal_size_mid 0.2
_exptl_crystal_size_min 0.2
_refine_diff_density_max 1.666
_refine_diff_density_min -1.544
_refine_diff_density_rms 0.183
_refine_ls_extinction_method none
_refine_ls_goodness_of_fit_ref 0.936
_refine_ls_hydrogen_treatment constr
_refine_ls_matrix_type full
_refine_ls_number_parameters 845
_refine_ls_number_reflns 10586
_refine_ls_number_restraints 75
_refine_ls_restrained_S_all 0.935
_refine_ls_R_factor_all 0.0444
_refine_ls_R_factor_gt 0.0404
_refine_ls_shift/su_max 0.002
_refine_ls_shift/su_mean 0.000
_refine_ls_structure_factor_coef Fsqd
_refine_ls_weighting_details 'w=1/[\s^2^(Fo^2^)+(0.0129P)^2^] where P=(Fo^2^+2Fc^2^)/3'
_refine_ls_weighting_scheme calc
_refine_ls_wR_factor_gt 0.0894
_refine_ls_wR_factor_ref 0.0922
_reflns_Friedel_coverage 0.000
_reflns_number_gt 9388
_reflns_number_total 10586
_reflns_threshold_expression 'I > 2\s(I)'
_cod_data_source_file c7ce01773a2.cif
_cod_data_source_block shelxl_CCDC8
_cod_depositor_comments
;
The following automatic conversions were performed:

'_exptl_absorpt_correction_type' value 'Numerical' changed to
'numerical' according to
/home/data/users/saulius/crontab/automatic-downloads/rss-feeds/RSC/lib/dictionaries/cif_core.dic
dictionary named 'cif_core.dic' version 2.4.2 from 2011-04-26.

Automatic conversion script
Id: cif_fix_values 4973 2017-02-22 13:04:09Z antanas 

 Adding full bibliography for 7229803--7229819.cif.
;
_cod_original_formula_sum 'C54 H49 N2 O31.50 Tb4'
_cod_database_code 7229816
_shelx_space_group_comment
;
The symmetry employed for this shelxl refinement is uniquely defined
by the following loop, which should always be used as a source of
symmetry information in preference to the above space-group names.
They are only intended as comments.
;
_olex2_refinement_description
;
1. Fixed Uiso
 At 1.2 times of:
  All C(H) groups, {H25A,H25B} of O25, {H27A,H27B} of O27, {H26A,H26B} of O26,
   {H28A,H28B} of O28
 At 1.5 times of:
  All C(H,H,H) groups, {H1AA,H1AB} of O1A
2. Restrained distances
 H27B-H27A
 1.39 with sigma of 0.01
 H27B-O27
 0.85 with sigma of 0.01
 O27-H27A
 0.85 with sigma of 0.01
3. Uiso/Uaniso restraints and constraints
C44 \\sim O29 \\sim N2 \\sim C45 \\sim C46: within 3.8A with sigma of 0.01 and
sigma for terminal atoms of 0.01
Uanis(O1B) \\sim Ueq, Uanis(O31) \\sim Ueq: with sigma of 0.01 and sigma for
terminal atoms of 0.01
Uanis(O1B) = Uanis(O31)
4. Others
 Fixed Sof: O31(0.5) O1A(0.5) H1AA(0.5) H1AB(0.5) O1B(0.5)
5.a Fixed occupancy and ADP/Uiso:
 H27A, H27B
5.b Riding coordinates:
 O25(H25A,H25B), O26(H26A,H26B), O28(H28A,H28B)
5.c Free rotating group:
 O1A(H1AA,H1AB)
5.d Aromatic/amide H refined with riding coordinates:
 C3(H3), C4(H4), C5(H5), C7(H7), C11(H11), C12(H12), C13(H13), C16(H16),
 C19(H19), C20(H20), C21(H21), C23(H23), C27(H27), C28(H28), C29(H29), C32(H32),
  C35(H35), C36(H36), C37(H37), C40(H40), C41(H41), C49(H49), C50(H50),
 C51(H51), C53(H53), C44(H44)
5.e Idealised Me refined as rotating group:
 C42(H42A,H42B,H42C), C43(H43A,H43B,H43C), C45(H45A,H45B,H45C), C46(H46A,H46B,
 H46C)
;
_shelx_shelxl_version_number 2016/6
_olex2_submission_special_instructions 'No special instructions were received'

loop_
_space_group_symop_operation_xyz
'x, y, z'
'-x, -y, -z'

loop_
_atom_site_label
_atom_site_type_symbol
_atom_site_fract_x
_atom_site_fract_y
_atom_site_fract_z
_atom_site_U_iso_or_equiv
_atom_site_adp_type
_atom_site_occupancy
_atom_site_site_symmetry_order
_atom_site_calc_flag
_atom_site_refinement_flags_posn
_atom_site_refinement_flags_adp
_atom_site_refinement_flags_occupancy
O11 O 0.5429(5) 0.4813(3) -0.1787(2) 0.0242(10) Uani 1 1 d . . .
C24 C 0.5037(7) 0.4091(4) -0.1949(3) 0.0207(14) Uani 1 1 d . . .
Tb1 Tb -0.08644(3) 1.23338(2) 0.19763(2) 0.01743(9) Uani 1 1 d . . .
Tb2 Tb 0.28915(3) 0.44449(2) 0.17358(2) 0.01628(9) Uani 1 1 d . . .
Tb3 Tb -0.27140(3) 1.30712(2) 0.69080(2) 0.01629(9) Uani 1 1 d . . .
Tb4 Tb -0.04557(3) 0.98793(2) 0.35276(2) 0.02062(9) Uani 1 1 d . . .
O1 O -0.2332(5) 1.0973(3) 0.3460(2) 0.0257(11) Uani 1 1 d . . .
O2 O -0.2585(5) 1.2186(3) 0.2691(2) 0.0293(11) Uani 1 1 d . . .
O3 O -0.2525(6) 1.2379(3) 0.5801(2) 0.0375(13) Uani 1 1 d . . .
O4 O -0.4170(5) 1.3476(4) 0.6073(2) 0.0405(14) Uani 1 1 d . . .
O5 O -0.0892(5) 1.0872(3) 0.1495(2) 0.0290(11) Uani 1 1 d . . .
O6 O -0.0470(6) 0.9922(4) 0.2403(2) 0.0457(15) Uani 1 1 d . . .
O7 O 0.2106(5) 0.6622(3) 0.2068(2) 0.0261(11) Uani 1 1 d . . .
O8 O 0.2077(5) 0.5917(3) 0.1118(2) 0.0333(13) Uani 1 1 d . . .
O9 O 0.3944(5) 0.4212(3) 0.0592(2) 0.0283(11) Uani 1 1 d . . .
O10 O 0.2123(5) 0.3737(4) 0.0798(2) 0.0365(13) Uani 1 1 d . . .
O12 O 0.5406(5) 0.3661(3) -0.2487(2) 0.0279(11) Uani 1 1 d . . .
O13 O 0.2719(6) 1.4564(4) 0.2872(2) 0.0396(14) Uani 1 1 d . . .
O14 O 0.2055(6) 1.5627(3) 0.3662(2) 0.0403(15) Uani 1 1 d . . .
O15 O 0.0034(5) 1.1857(3) 0.3030(2) 0.0328(12) Uani 1 1 d . . .
O16 O -0.0060(5) 1.1194(3) 0.4062(2) 0.0308(12) Uani 1 1 d . . .
O17 O 0.0732(5) 1.4648(3) 0.2039(2) 0.0303(11) Uani 1 1 d . . .
O18 O -0.0757(5) 1.3784(3) 0.2331(2) 0.0329(13) Uani 1 1 d . . .
O19 O 0.0570(5) 1.7674(3) 0.3245(2) 0.0286(11) Uani 1 1 d . . .
O20 O -0.1355(6) 1.8509(3) 0.3488(3) 0.0468(15) Uani 1 1 d . . .
O21 O 0.1705(5) -0.0262(3) 0.3115(3) 0.0356(12) Uani 1 1 d . . .
O22 O 0.2993(6) -0.1564(3) 0.2756(3) 0.0412(14) Uani 1 1 d . . .
O23 O 0.2765(5) 0.2802(3) 0.2077(2) 0.0289(11) Uani 1 1 d . . .
O24 O 0.4728(5) 0.3016(3) 0.1923(2) 0.0305(11) Uani 1 1 d . . .
O25 O 0.1242(5) 1.1788(3) 0.1611(3) 0.0406(13) Uani 1 1 d . . .
H25A H 0.156974 1.202664 0.125290 0.049 Uiso 1 1 d R . .
H25B H 0.168624 1.134874 0.183460 0.049 Uiso 1 1 d R . .
O26 O -0.0329(6) 1.3222(4) 0.0930(2) 0.0396(14) Uani 1 1 d . . .
H26A H 0.034624 1.344767 0.087999 0.048 Uiso 1 1 d R . .
H26B H -0.081526 1.330047 0.062009 0.048 Uiso 1 1 d R . .
O27 O -0.2709(5) 1.2937(4) 0.1444(2) 0.0349(12) Uani 1 1 d D . .
H27A H -0.277(6) 1.304(5) 0.1027(8) 0.042 Uiso 1 1 d D . .
H27B H -0.344(3) 1.296(5) 0.165(3) 0.042 Uiso 1 1 d D . .
O28 O 0.0666(5) 0.9104(3) 0.4414(2) 0.0321(12) Uani 1 1 d . . .
H28A H 0.028206 0.904149 0.480022 0.039 Uiso 1 1 d R . .
H28B H 0.145446 0.889019 0.434562 0.039 Uiso 1 1 d R . .
O30 O -0.1859(6) 0.9835(3) 0.4575(2) 0.0394(13) Uani 1 1 d . . .
N1 N -0.3272(8) 0.9248(5) 0.5338(4) 0.055(2) Uani 1 1 d . . .
C1 C -0.2748(6) 1.1835(5) 0.3284(3) 0.0198(14) Uani 1 1 d . . .
C2 C -0.3469(7) 1.2513(4) 0.3793(3) 0.0234(15) Uani 1 1 d . . .
C3 C -0.4364(7) 1.3294(5) 0.3613(3) 0.0269(16) Uani 1 1 d . . .
H3 H -0.453334 1.339218 0.316822 0.032 Uiso 1 1 calc R . .
C4 C -0.4998(8) 1.3918(5) 0.4074(4) 0.0365(18) Uani 1 1 d . . .
H4 H -0.558451 1.444721 0.394316 0.044 Uiso 1 1 calc R . .
C5 C -0.4767(7) 1.3765(5) 0.4748(3) 0.0319(17) Uani 1 1 d . . .
H5 H -0.525069 1.416111 0.506903 0.038 Uiso 1 1 calc R . .
C6 C -0.3819(7) 1.3021(5) 0.4937(3) 0.0259(15) Uani 1 1 d . . .
C7 C -0.3193(7) 1.2378(4) 0.4457(3) 0.0240(15) Uani 1 1 d . . .
H7 H -0.258823 1.185710 0.458089 0.029 Uiso 1 1 calc R . .
C8 C -0.3497(7) 1.2937(5) 0.5640(3) 0.0257(15) Uani 1 1 d . . .
C9 C -0.0509(7) 1.0051(5) 0.1780(3) 0.0256(15) Uani 1 1 d . . .
C10 C -0.0082(7) 0.9199(4) 0.1355(3) 0.0186(14) Uani 1 1 d . . .
C11 C -0.0335(7) 0.9267(4) 0.0685(3) 0.0248(15) Uani 1 1 d . . .
H11 H -0.078116 0.983558 0.050765 0.030 Uiso 1 1 calc R . .
C12 C 0.0088(8) 0.8477(5) 0.0285(3) 0.0287(17) Uani 1 1 d . . .
H12 H -0.008526 0.851801 -0.015892 0.034 Uiso 1 1 calc R . .
C13 C 0.0758(7) 0.7637(4) 0.0542(3) 0.0244(15) Uani 1 1 d . . .
H13 H 0.102142 0.711208 0.027084 0.029 Uiso 1 1 calc R . .
C14 C 0.1049(7) 0.7562(4) 0.1204(3) 0.0202(14) Uani 1 1 d . . .
C15 C 0.1800(7) 0.6652(4) 0.1481(3) 0.0223(15) Uani 1 1 d . . .
C16 C 0.0609(7) 0.8358(4) 0.1603(3) 0.0215(15) Uani 1 1 d . . .
H16 H 0.078792 0.831763 0.204678 0.026 Uiso 1 1 calc R . .
C17 C 0.3059(7) 0.3855(4) 0.0392(3) 0.0243(16) Uani 1 1 d . . .
C18 C 0.3150(7) 0.3578(5) -0.0321(3) 0.0281(16) Uani 1 1 d . . .
C19 C 0.2422(9) 0.2954(6) -0.0522(3) 0.044(2) Uani 1 1 d . . .
H19 H 0.187711 0.269221 -0.020823 0.053 Uiso 1 1 calc R . .
C20 C 0.2512(9) 0.2727(6) -0.1184(4) 0.047(2) Uani 1 1 d . . .
H20 H 0.200594 0.232882 -0.131668 0.056 Uiso 1 1 calc R . .
C21 C 0.3340(8) 0.3082(5) -0.1646(3) 0.039(2) Uani 1 1 d . . .
H21 H 0.341413 0.290531 -0.208853 0.047 Uiso 1 1 calc R . .
C22 C 0.4081(7) 0.3710(5) -0.1459(3) 0.0234(15) Uani 1 1 d . . .
C23 C 0.3960(7) 0.3961(4) -0.0800(3) 0.0210(14) Uani 1 1 d . . .
H23 H 0.442606 0.439238 -0.067378 0.025 Uiso 1 1 calc R . .
C25 C 0.2137(7) 1.4806(5) 0.3432(3) 0.0256(16) Uani 1 1 d . . .
C26 C 0.1505(7) 1.4105(4) 0.3852(3) 0.0225(15) Uani 1 1 d . . .
C27 C 0.1203(8) 1.4237(5) 0.4536(3) 0.0340(19) Uani 1 1 d . . .
H27 H 0.144114 1.474103 0.473309 0.041 Uiso 1 1 calc R . .
C28 C 0.0547(9) 1.3619(5) 0.4926(3) 0.039(2) Uani 1 1 d . . .
H28 H 0.036790 1.369939 0.538339 0.047 Uiso 1 1 calc R . .
C29 C 0.0159(8) 1.2877(5) 0.4627(3) 0.0312(18) Uani 1 1 d . . .
H29 H -0.031310 1.248153 0.488275 0.037 Uiso 1 1 calc R . .
C30 C 0.0482(7) 1.2730(4) 0.3944(3) 0.0223(15) Uani 1 1 d . . .
C31 C 0.0125(7) 1.1881(4) 0.3653(3) 0.0238(15) Uani 1 1 d . . .
C32 C 0.1158(7) 1.3339(4) 0.3557(3) 0.0203(14) Uani 1 1 d . . .
H32 H 0.137906 1.323782 0.310415 0.024 Uiso 1 1 calc R . .
C33 C -0.0284(7) 1.4530(4) 0.2341(3) 0.0201(14) Uani 1 1 d . . .
C34 C -0.1042(7) 1.5330(4) 0.2771(3) 0.0224(15) Uani 1 1 d . . .
C35 C -0.2202(8) 1.5258(5) 0.3090(4) 0.0347(18) Uani 1 1 d . . .
H35 H -0.252605 1.470688 0.305060 0.042 Uiso 1 1 calc R . .
C36 C -0.2905(8) 1.6004(6) 0.3474(4) 0.047(2) Uani 1 1 d . . .
H36 H -0.369669 1.595733 0.368486 0.056 Uiso 1 1 calc R . .
C37 C -0.2396(8) 1.6819(5) 0.3533(4) 0.0387(19) Uani 1 1 d . . .
H37 H -0.286011 1.732719 0.377854 0.046 Uiso 1 1 calc R . .
C38 C -0.1196(7) 1.6878(4) 0.3228(3) 0.0226(15) Uani 1 1 d . . .
C39 C -0.0605(8) 1.7741(5) 0.3316(3) 0.0268(16) Uani 1 1 d . . .
C40 C -0.0528(7) 1.6139(4) 0.2847(3) 0.0229(15) Uani 1 1 d . . .
H40 H 0.026854 1.617907 0.263949 0.027 Uiso 1 1 calc R . .
C41 C -0.2320(10) 0.9206(7) 0.4878(5) 0.059(3) Uani 1 1 d . . .
H41 H -0.192847 0.858636 0.476242 0.071 Uiso 1 1 calc R . .
C42 C -0.3773(14) 0.8477(9) 0.5684(5) 0.096(5) Uani 1 1 d . . .
H42A H -0.310914 0.792583 0.571796 0.143 Uiso 1 1 calc GR . .
H42B H -0.441617 0.831999 0.544321 0.143 Uiso 1 1 calc GR . .
H42C H -0.412883 0.866856 0.612462 0.143 Uiso 1 1 calc GR . .
C43 C -0.3868(13) 1.0215(8) 0.5580(5) 0.085(4) Uani 1 1 d . . .
H43A H -0.353804 1.031558 0.598792 0.128 Uiso 1 1 calc GR . .
H43B H -0.476460 1.025797 0.565980 0.128 Uiso 1 1 calc GR . .
H43C H -0.368632 1.069564 0.524834 0.128 Uiso 1 1 calc GR . .
C47 C 0.2714(8) -0.0672(4) 0.2853(3) 0.0246(16) Uani 1 1 d . . .
C48 C 0.3727(7) -0.0107(4) 0.2625(3) 0.0237(15) Uani 1 1 d . . .
C49 C 0.4970(9) -0.0565(5) 0.2480(4) 0.043(2) Uani 1 1 d . . .
H49 H 0.518694 -0.122705 0.254987 0.052 Uiso 1 1 calc R . .
C50 C 0.5916(9) -0.0040(5) 0.2229(5) 0.054(2) Uani 1 1 d . . .
H50 H 0.675123 -0.034843 0.214099 0.065 Uiso 1 1 calc R . .
C51 C 0.5569(8) 0.0946(5) 0.2116(4) 0.0332(17) Uani 1 1 d . . .
H51 H 0.618015 0.129794 0.194870 0.040 Uiso 1 1 calc R . .
C52 C 0.4343(7) 0.1408(4) 0.2246(3) 0.0233(15) Uani 1 1 d . . .
C53 C 0.3413(7) 0.0892(4) 0.2510(3) 0.0222(14) Uani 1 1 d . . .
H53 H 0.258677 0.121267 0.260956 0.027 Uiso 1 1 calc R . .
C54 C 0.3931(7) 0.2462(4) 0.2072(3) 0.0226(15) Uani 1 1 d . . .
O29 O 0.2400(9) 1.0698(6) 0.0625(4) 0.090(2) Uani 1 1 d . U .
N2 N 0.3568(10) 0.9234(7) 0.0409(5) 0.082(2) Uani 1 1 d . U .
C44 C 0.2908(13) 0.9935(9) 0.0811(7) 0.087(3) Uani 1 1 d . U .
H44 H 0.285364 0.979968 0.126996 0.104 Uiso 1 1 calc R . .
C45 C 0.4065(14) 0.8318(9) 0.0777(7) 0.102(3) Uani 1 1 d . U .
H45A H 0.494765 0.827511 0.081581 0.153 Uiso 1 1 calc GR . .
H45B H 0.394902 0.778349 0.053577 0.153 Uiso 1 1 calc GR . .
H45C H 0.361841 0.830657 0.121470 0.153 Uiso 1 1 calc GR . .
C46 C 0.3704(14) 0.9304(9) -0.0272(6) 0.100(3) Uani 1 1 d . U .
H46A H 0.322578 0.889120 -0.044704 0.150 Uiso 1 1 calc GR . .
H46B H 0.457919 0.911542 -0.043101 0.150 Uiso 1 1 calc GR . .
H46C H 0.340362 0.995614 -0.041843 0.150 Uiso 1 1 calc GR . .
O31 O 0.650(2) 0.3546(13) 0.0197(12) 0.031(3) Uani 0.5 1 d . U P
O1A O 0.9505(15) 0.5145(9) 0.0700(9) 0.077(5) Uani 0.5 1 d . . P
H1AA H 0.926775 0.565022 0.092261 0.115 Uiso 0.5 1 d G . P
H1AB H 0.886589 0.490886 0.064091 0.115 Uiso 0.5 1 d G . P
O1B O 0.663(2) 0.3774(13) 0.0278(12) 0.031(3) Uani 0.5 1 d . U P

loop_
_atom_site_aniso_label
_atom_site_aniso_U_11
_atom_site_aniso_U_22
_atom_site_aniso_U_33
_atom_site_aniso_U_23
_atom_site_aniso_U_13
_atom_site_aniso_U_12
O11 0.018(3) 0.024(2) 0.032(2) -0.0086(19) 0.006(2) -0.009(2)
C24 0.015(4) 0.027(4) 0.021(3) -0.002(3) -0.001(3) -0.004(3)
Tb1 0.0197(2) 0.01315(16) 0.01995(16) -0.00507(11) 0.00126(12) -0.00491(13)
Tb2 0.01814(19) 0.01257(16) 0.01796(16) -0.00106(11) 0.00267(12) -0.00480(13)
Tb3 0.0211(2) 0.01072(15) 0.01697(16) -0.00234(11) 0.00322(12) -0.00506(13)
Tb4 0.0259(2) 0.01343(16) 0.02270(17) -0.00366(12) -0.00289(13) -0.00293(14)
O1 0.022(3) 0.025(3) 0.028(2) -0.0032(19) 0.003(2) -0.002(2)
O2 0.028(3) 0.040(3) 0.019(2) 0.000(2) 0.002(2) -0.007(2)
O3 0.044(4) 0.036(3) 0.027(3) -0.012(2) -0.014(2) 0.013(3)
O4 0.027(3) 0.057(3) 0.028(3) -0.020(2) 0.004(2) 0.015(3)
O5 0.030(3) 0.015(2) 0.040(3) -0.011(2) 0.004(2) -0.002(2)
O6 0.061(4) 0.045(3) 0.025(3) -0.019(2) -0.008(3) 0.014(3)
O7 0.024(3) 0.034(3) 0.018(2) -0.0026(19) -0.007(2) 0.003(2)
O8 0.050(4) 0.016(2) 0.029(3) -0.0033(19) -0.006(2) 0.007(2)
O9 0.024(3) 0.035(3) 0.028(2) -0.013(2) 0.008(2) -0.012(2)
O10 0.033(3) 0.055(3) 0.027(3) -0.012(2) 0.008(2) -0.025(3)
O12 0.027(3) 0.039(3) 0.020(2) -0.014(2) 0.005(2) -0.012(2)
O13 0.047(4) 0.058(4) 0.021(3) 0.000(2) 0.005(2) -0.033(3)
O14 0.062(4) 0.027(3) 0.040(3) 0.005(2) -0.005(3) -0.032(3)
O15 0.030(3) 0.031(3) 0.037(3) -0.010(2) -0.005(2) -0.003(2)
O16 0.037(3) 0.016(2) 0.043(3) -0.004(2) -0.001(2) -0.014(2)
O17 0.021(3) 0.030(3) 0.038(3) -0.012(2) 0.010(2) -0.002(2)
O18 0.046(4) 0.014(2) 0.042(3) -0.012(2) 0.006(2) -0.016(2)
O19 0.024(3) 0.031(3) 0.034(3) -0.010(2) 0.004(2) -0.014(2)
O20 0.034(4) 0.021(3) 0.086(4) -0.024(3) 0.000(3) -0.005(2)
O21 0.025(3) 0.025(3) 0.055(3) 0.002(2) 0.010(3) -0.008(2)
O22 0.052(4) 0.014(3) 0.057(3) -0.001(2) 0.014(3) -0.015(3)
O23 0.021(3) 0.014(2) 0.051(3) 0.001(2) -0.001(2) -0.004(2)
O24 0.027(3) 0.018(2) 0.047(3) 0.005(2) -0.002(2) -0.010(2)
O25 0.021(3) 0.038(3) 0.059(3) -0.008(2) 0.007(3) -0.001(2)
O26 0.046(4) 0.059(4) 0.022(2) -0.009(2) 0.001(2) -0.031(3)
O27 0.020(3) 0.048(3) 0.033(3) 0.011(2) -0.002(2) -0.002(3)
O28 0.034(3) 0.030(3) 0.030(3) -0.001(2) -0.007(2) 0.003(2)
O30 0.041(4) 0.031(3) 0.041(3) 0.009(2) 0.009(3) -0.005(3)
N1 0.042(5) 0.060(5) 0.059(5) 0.021(4) -0.001(4) -0.012(4)
C1 0.012(4) 0.028(4) 0.021(3) -0.003(3) 0.002(3) -0.007(3)
C2 0.028(4) 0.022(3) 0.022(3) 0.003(3) -0.002(3) -0.009(3)
C3 0.026(4) 0.028(4) 0.026(3) 0.000(3) -0.008(3) -0.003(3)
C4 0.036(5) 0.032(4) 0.037(4) -0.002(3) -0.012(4) 0.008(4)
C5 0.023(4) 0.030(4) 0.037(4) -0.010(3) -0.006(3) 0.011(3)
C6 0.020(4) 0.028(4) 0.028(4) -0.006(3) 0.006(3) -0.004(3)
C7 0.024(4) 0.018(3) 0.028(3) 0.001(3) 0.003(3) -0.003(3)
C8 0.021(4) 0.027(4) 0.030(4) -0.004(3) -0.001(3) -0.004(3)
C9 0.019(4) 0.021(4) 0.035(4) -0.009(3) 0.004(3) -0.001(3)
C10 0.023(4) 0.014(3) 0.019(3) -0.005(2) -0.003(3) -0.003(3)
C11 0.034(5) 0.015(3) 0.027(3) -0.004(3) -0.010(3) -0.002(3)
C12 0.045(5) 0.023(4) 0.017(3) -0.002(3) -0.003(3) -0.004(3)
C13 0.029(4) 0.018(3) 0.024(3) -0.006(3) 0.000(3) 0.000(3)
C14 0.022(4) 0.016(3) 0.022(3) -0.004(2) 0.006(3) -0.006(3)
C15 0.028(4) 0.019(3) 0.019(3) -0.003(3) 0.004(3) -0.004(3)
C16 0.032(4) 0.017(3) 0.014(3) -0.001(2) 0.000(3) -0.001(3)
C17 0.031(5) 0.019(3) 0.019(3) -0.002(3) 0.010(3) -0.003(3)
C18 0.029(5) 0.036(4) 0.021(3) -0.008(3) 0.005(3) -0.014(3)
C19 0.052(6) 0.059(5) 0.031(4) -0.016(4) 0.019(4) -0.043(5)
C20 0.047(6) 0.062(6) 0.045(5) -0.019(4) 0.008(4) -0.042(5)
C21 0.047(6) 0.053(5) 0.025(4) -0.016(3) 0.007(3) -0.030(4)
C22 0.019(4) 0.030(4) 0.023(3) -0.008(3) 0.004(3) -0.012(3)
C23 0.020(4) 0.022(3) 0.022(3) -0.005(3) 0.002(3) -0.007(3)
C25 0.031(4) 0.026(4) 0.022(3) 0.008(3) -0.003(3) -0.014(3)
C26 0.030(4) 0.014(3) 0.024(3) 0.003(2) -0.003(3) -0.006(3)
C27 0.055(6) 0.020(4) 0.031(4) -0.006(3) 0.005(4) -0.021(4)
C28 0.067(7) 0.035(4) 0.019(3) -0.003(3) 0.006(4) -0.027(4)
C29 0.046(5) 0.020(4) 0.029(4) 0.004(3) 0.005(3) -0.017(3)
C30 0.026(4) 0.015(3) 0.026(3) -0.002(3) -0.001(3) -0.006(3)
C31 0.025(4) 0.013(3) 0.035(4) -0.003(3) -0.007(3) -0.003(3)
C32 0.023(4) 0.017(3) 0.019(3) -0.003(2) 0.001(3) -0.001(3)
C33 0.019(4) 0.019(3) 0.023(3) -0.008(3) -0.007(3) -0.001(3)
C34 0.021(4) 0.016(3) 0.031(4) -0.006(3) 0.004(3) -0.006(3)
C35 0.030(5) 0.026(4) 0.050(4) -0.015(3) 0.010(4) -0.014(3)
C36 0.024(5) 0.048(5) 0.070(6) -0.027(4) 0.020(4) -0.016(4)
C37 0.027(5) 0.031(4) 0.057(5) -0.026(4) 0.009(4) -0.002(3)
C38 0.024(4) 0.020(3) 0.026(3) -0.007(3) -0.001(3) -0.007(3)
C39 0.033(5) 0.019(4) 0.031(4) -0.009(3) -0.003(3) -0.010(3)
C40 0.021(4) 0.019(3) 0.031(4) -0.011(3) 0.004(3) -0.010(3)
C41 0.051(7) 0.054(6) 0.065(6) 0.020(5) 0.007(5) -0.003(5)
C42 0.118(13) 0.110(10) 0.072(7) 0.012(6) 0.018(7) -0.075(10)
C43 0.084(10) 0.100(9) 0.070(7) -0.033(6) 0.030(7) -0.023(7)
C47 0.035(5) 0.014(3) 0.024(3) 0.003(3) -0.002(3) -0.004(3)
C48 0.024(4) 0.013(3) 0.034(4) 0.001(3) -0.006(3) -0.003(3)
C49 0.040(6) 0.015(4) 0.072(6) 0.006(4) 0.002(4) -0.006(4)
C50 0.027(5) 0.023(4) 0.109(7) 0.000(4) 0.000(5) -0.003(4)
C51 0.022(4) 0.023(4) 0.058(5) 0.002(3) -0.005(4) -0.014(3)
C52 0.025(4) 0.013(3) 0.033(4) -0.004(3) 0.001(3) -0.008(3)
C53 0.021(4) 0.017(3) 0.028(3) 0.001(3) -0.001(3) -0.004(3)
C54 0.028(4) 0.018(3) 0.021(3) -0.002(3) 0.003(3) -0.003(3)
O29 0.076(5) 0.082(4) 0.100(4) -0.026(4) -0.006(4) 0.015(4)
N2 0.067(5) 0.075(5) 0.099(5) -0.025(4) -0.015(4) 0.010(4)
C44 0.069(5) 0.078(5) 0.108(5) -0.017(5) -0.015(5) 0.004(5)
C45 0.080(6) 0.091(5) 0.126(6) -0.016(5) -0.012(5) 0.010(5)
C46 0.078(6) 0.099(5) 0.115(5) -0.021(5) -0.005(5) 0.007(5)
O31 0.034(5) 0.030(7) 0.034(5) -0.004(5) -0.013(4) -0.010(5)
O1A 0.065(11) 0.040(8) 0.121(13) 0.024(8) -0.047(10) 0.012(7)
O1B 0.034(5) 0.030(7) 0.034(5) -0.004(5) -0.013(4) -0.010(5)

loop_
_atom_type_symbol
_atom_type_description
_atom_type_scat_dispersion_real
_atom_type_scat_dispersion_imag
_atom_type_scat_source
C C 0.0033 0.0016 'International Tables Vol C Tables 4.2.6.8 and 6.1.1.4'
H H 0.0000 0.0000 'International Tables Vol C Tables 4.2.6.8 and 6.1.1.4'
N N 0.0061 0.0033 'International Tables Vol C Tables 4.2.6.8 and 6.1.1.4'
O O 0.0106 0.0060 'International Tables Vol C Tables 4.2.6.8 and 6.1.1.4'
Tb Tb -0.1723 4.1537 'International Tables Vol C Tables 4.2.6.8 and 6.1.1.4'

loop_
_geom_angle_atom_site_label_1
_geom_angle_atom_site_label_2
_geom_angle_atom_site_label_3
_geom_angle
_geom_angle_site_symmetry_1
_geom_angle_site_symmetry_3
C24 O11 Tb2 148.0(4) . 2_665
O11 C24 O12 124.2(6) . .
O11 C24 C22 117.3(5) . .
O12 C24 C22 118.5(5) . .
O2 Tb1 O5 91.22(16) . .
O2 Tb1 O15 77.25(17) . .
O2 Tb1 O25 149.46(18) . .
O2 Tb1 O26 138.99(19) . .
O2 Tb1 O27 70.60(17) . .
O5 Tb1 O15 104.18(16) . .
O5 Tb1 O26 97.05(15) . .
O5 Tb1 O27 85.62(19) . .
O15 Tb1 O26 137.68(17) . .
O18 Tb1 O2 93.83(17) . .
O18 Tb1 O5 174.03(16) . .
O18 Tb1 O15 80.08(17) . .
O18 Tb1 O25 100.01(19) . .
O18 Tb1 O26 77.04(16) . .
O18 Tb1 O27 93.1(2) . .
O25 Tb1 O5 77.00(17) . .
O25 Tb1 O15 78.51(19) . .
O25 Tb1 O26 71.1(2) . .
O25 Tb1 O27 134.83(18) . .
O27 Tb1 O15 146.60(18) . .
O27 Tb1 O26 70.10(18) . .
O11 Tb2 O8 82.71(17) 2_665 .
O11 Tb2 O9 79.53(15) 2_665 .
O11 Tb2 O10 132.09(15) 2_665 .
O11 Tb2 O17 141.27(15) 2_665 1_545
O11 Tb2 O23 127.01(17) 2_665 .
O11 Tb2 O24 77.08(15) 2_665 .
O8 Tb2 O9 75.58(16) . .
O8 Tb2 O10 80.95(16) . .
O8 Tb2 O24 149.28(16) . .
O9 Tb2 O10 52.83(16) . .
O9 Tb2 O24 78.16(16) . .
O10 Tb2 O24 95.66(17) . .
O13 Tb2 O11 82.46(17) 1_545 2_665
O13 Tb2 O8 115.05(17) 1_545 .
O13 Tb2 O9 157.7(2) 1_545 .
O13 Tb2 O10 144.84(16) 1_545 .
O13 Tb2 O17 76.46(19) 1_545 1_545
O13 Tb2 O23 80.34(16) 1_545 .
O13 Tb2 O24 85.12(19) 1_545 .
O17 Tb2 O8 77.50(18) 1_545 .
O17 Tb2 O9 125.78(17) 1_545 .
O17 Tb2 O10 77.11(17) 1_545 .
O17 Tb2 O23 81.07(17) 1_545 .
O17 Tb2 O24 131.82(15) 1_545 .
O23 Tb2 O8 149.31(17) . .
O23 Tb2 O9 100.21(15) . .
O23 Tb2 O10 72.99(16) . .
O23 Tb2 O24 51.85(15) . .
O4 Tb3 O3 53.08(17) . .
O7 Tb3 O3 157.75(18) 2_576 .
O7 Tb3 O4 148.77(16) 2_576 .
O7 Tb3 O19 80.90(16) 2_576 2_586
O12 Tb3 O3 124.42(17) 1_466 .
O12 Tb3 O4 76.39(17) 1_466 .
O12 Tb3 O7 76.68(17) 1_466 2_576
O12 Tb3 O14 106.49(19) 1_466 2_586
O12 Tb3 O19 155.61(16) 1_466 2_586
O14 Tb3 O3 85.51(17) 2_586 .
O14 Tb3 O4 77.38(19) 2_586 .
O14 Tb3 O7 95.48(16) 2_586 2_576
O14 Tb3 O19 85.0(2) 2_586 2_586
O19 Tb3 O3 77.04(17) 2_586 .
O19 Tb3 O4 127.73(16) 2_586 .
O22 Tb3 O3 81.39(17) 2_566 .
O22 Tb3 O4 101.5(2) 2_566 .
O22 Tb3 O7 93.28(17) 2_566 2_576
O22 Tb3 O12 88.43(19) 2_566 1_466
O22 Tb3 O14 164.1(2) 2_566 2_586
O22 Tb3 O19 83.36(19) 2_566 2_586
O1 Tb4 O16 78.24(17) . .
O1 Tb4 O20 95.31(18) . 1_545
O1 Tb4 O21 138.26(16) . 1_565
O1 Tb4 O28 134.80(16) . .
O1 Tb4 O30 69.21(17) . .
O6 Tb4 O1 82.36(18) . .
O6 Tb4 O16 120.41(18) . .
O6 Tb4 O20 83.9(2) . 1_545
O6 Tb4 O21 75.9(2) . 1_565
O6 Tb4 O28 142.68(19) . .
O6 Tb4 O30 141.7(2) . .
O16 Tb4 O20 153.14(18) . 1_545
O16 Tb4 O21 82.65(18) . 1_565
O16 Tb4 O28 78.66(16) . .
O16 Tb4 O30 79.21(17) . .
O20 Tb4 O21 116.88(18) 1_545 1_565
O20 Tb4 O28 88.34(19) 1_545 .
O20 Tb4 O30 74.16(18) 1_545 .
O21 Tb4 O30 142.08(19) 1_565 .
O28 Tb4 O21 75.33(18) . 1_565
O28 Tb4 O30 68.62(18) . .
C1 O1 Tb4 141.3(4) . .
C1 O2 Tb1 134.2(5) . .
C8 O3 Tb3 92.2(4) . .
C8 O4 Tb3 94.7(4) . .
C9 O5 Tb1 123.0(4) . .
C9 O6 Tb4 173.3(5) . .
C15 O7 Tb3 166.9(4) . 2_576
C15 O8 Tb2 113.1(4) . .
C17 O9 Tb2 93.8(4) . .
C17 O10 Tb2 93.5(4) . .
C24 O12 Tb3 137.8(4) . 1_644
C25 O13 Tb2 154.1(5) . 1_565
C25 O14 Tb3 125.9(4) . 2_586
C31 O15 Tb1 156.4(5) . .
C31 O16 Tb4 112.4(4) . .
C33 O17 Tb2 160.0(5) . 1_565
C33 O18 Tb1 154.7(5) . .
C39 O19 Tb3 158.0(4) . 2_586
C39 O20 Tb4 116.5(5) . 1_565
C47 O21 Tb4 154.9(5) . 1_545
C47 O22 Tb3 148.0(5) . 2_566
C54 O23 Tb2 98.7(4) . .
C54 O24 Tb2 90.0(4) . .
Tb1 O25 H25A 120.1 . .
Tb1 O25 H25B 119.9 . .
H25A O25 H25B 120.0 . .
Tb1 O26 H26A 119.8 . .
Tb1 O26 H26B 120.2 . .
H26A O26 H26B 120.0 . .
Tb1 O27 H27A 128(4) . .
Tb1 O27 H27B 122(4) . .
H27A O27 H27B 109.3(18) . .
Tb4 O28 H28A 120.1 . .
Tb4 O28 H28B 119.9 . .
H28A O28 H28B 120.0 . .
C41 O30 Tb4 133.2(6) . .
C41 N1 C42 128.7(10) . .
C41 N1 C43 116.8(8) . .
C42 N1 C43 114.3(9) . .
O1 C1 O2 124.3(6) . .
O1 C1 C2 119.5(5) . .
O2 C1 C2 116.2(6) . .
C3 C2 C1 121.2(6) . .
C3 C2 C7 119.5(6) . .
C7 C2 C1 119.3(6) . .
C2 C3 H3 119.5 . .
C4 C3 C2 121.1(6) . .
C4 C3 H3 119.5 . .
C3 C4 H4 120.1 . .
C3 C4 C5 119.8(7) . .
C5 C4 H4 120.1 . .
C4 C5 H5 119.9 . .
C6 C5 C4 120.2(7) . .
C6 C5 H5 119.9 . .
C5 C6 C7 118.7(6) . .
C5 C6 C8 119.3(6) . .
C7 C6 C8 122.0(7) . .
C2 C7 C6 120.4(7) . .
C2 C7 H7 119.8 . .
C6 C7 H7 119.8 . .
O3 C8 O4 119.5(6) . .
O3 C8 C6 120.6(6) . .
O4 C8 C6 119.7(7) . .
O5 C9 C10 118.5(6) . .
O6 C9 O5 123.6(6) . .
O6 C9 C10 117.9(6) . .
C11 C10 C9 119.6(6) . .
C16 C10 C9 121.0(5) . .
C16 C10 C11 119.3(5) . .
C10 C11 H11 120.3 . .
C12 C11 C10 119.5(6) . .
C12 C11 H11 120.3 . .
C11 C12 H12 119.7 . .
C13 C12 C11 120.7(6) . .
C13 C12 H12 119.7 . .
C12 C13 H13 119.6 . .
C12 C13 C14 120.7(6) . .
C14 C13 H13 119.6 . .
C13 C14 C15 120.8(5) . .
C13 C14 C16 118.1(6) . .
C16 C14 C15 121.1(6) . .
O7 C15 O8 121.8(6) . .
O7 C15 C14 119.4(5) . .
O8 C15 C14 118.7(5) . .
C10 C16 C14 121.6(6) . .
C10 C16 H16 119.2 . .
C14 C16 H16 119.2 . .
O9 C17 C18 119.4(6) . .
O10 C17 O9 119.8(6) . .
O10 C17 C18 120.7(6) . .
C19 C18 C17 121.6(6) . .
C23 C18 C17 119.5(6) . .
C23 C18 C19 118.9(6) . .
C18 C19 H19 119.9 . .
C20 C19 C18 120.1(6) . .
C20 C19 H19 119.9 . .
C19 C20 H20 119.8 . .
C21 C20 C19 120.5(7) . .
C21 C20 H20 119.8 . .
C20 C21 H21 119.7 . .
C20 C21 C22 120.5(6) . .
C22 C21 H21 119.7 . .
C21 C22 C24 122.1(5) . .
C23 C22 C24 119.0(5) . .
C23 C22 C21 118.8(6) . .
C18 C23 H23 119.5 . .
C22 C23 C18 121.0(6) . .
C22 C23 H23 119.5 . .
O13 C25 O14 123.1(6) . .
O13 C25 C26 119.7(6) . .
O14 C25 C26 117.2(6) . .
C27 C26 C25 119.9(5) . .
C27 C26 C32 119.8(6) . .
C32 C26 C25 120.2(5) . .
C26 C27 H27 119.8 . .
C28 C27 C26 120.4(6) . .
C28 C27 H27 119.8 . .
C27 C28 H28 120.1 . .
C27 C28 C29 119.9(6) . .
C29 C28 H28 120.1 . .
C28 C29 H29 120.0 . .
C28 C29 C30 119.9(6) . .
C30 C29 H29 120.0 . .
C29 C30 C31 118.2(6) . .
C32 C30 C29 120.0(5) . .
C32 C30 C31 121.7(6) . .
O15 C31 O16 122.6(5) . .
O15 C31 C30 121.1(6) . .
O16 C31 C30 116.3(5) . .
C26 C32 H32 120.0 . .
C30 C32 C26 120.0(5) . .
C30 C32 H32 120.0 . .
O17 C33 O18 125.5(6) . .
O17 C33 C34 118.6(5) . .
O18 C33 C34 115.9(6) . .
C35 C34 C33 121.1(5) . .
C35 C34 C40 120.0(6) . .
C40 C34 C33 118.9(6) . .
C34 C35 H35 119.6 . .
C34 C35 C36 120.8(6) . .
C36 C35 H35 119.6 . .
C35 C36 H36 120.6 . .
C37 C36 C35 118.8(7) . .
C37 C36 H36 120.6 . .
C36 C37 H37 119.7 . .
C36 C37 C38 120.5(6) . .
C38 C37 H37 119.7 . .
C37 C38 C39 121.1(6) . .
C40 C38 C37 119.6(6) . .
C40 C38 C39 119.3(6) . .
O19 C39 O20 122.5(6) . .
O19 C39 C38 120.8(6) . .
O20 C39 C38 116.6(7) . .
C34 C40 H40 119.9 . .
C38 C40 C34 120.3(6) . .
C38 C40 H40 119.9 . .
O30 C41 N1 130.9(10) . .
O30 C41 H41 114.5 . .
N1 C41 H41 114.5 . .
N1 C42 H42A 109.5 . .
N1 C42 H42B 109.5 . .
N1 C42 H42C 109.5 . .
H42A C42 H42B 109.5 . .
H42A C42 H42C 109.5 . .
H42B C42 H42C 109.5 . .
N1 C43 H43A 109.5 . .
N1 C43 H43B 109.5 . .
N1 C43 H43C 109.5 . .
H43A C43 H43B 109.5 . .
H43A C43 H43C 109.5 . .
H43B C43 H43C 109.5 . .
O21 C47 O22 124.5(7) . .
O21 C47 C48 119.5(6) . .
O22 C47 C48 116.0(7) . .
C49 C48 C47 120.8(6) . .
C49 C48 C53 118.8(6) . .
C53 C48 C47 120.3(6) . .
C48 C49 H49 119.5 . .
C48 C49 C50 121.0(7) . .
C50 C49 H49 119.5 . .
C49 C50 H50 120.7 . .
C51 C50 C49 118.6(8) . .
C51 C50 H50 120.7 . .
C50 C51 H51 119.4 . .
C52 C51 C50 121.1(7) . .
C52 C51 H51 119.4 . .
C51 C52 C53 120.3(6) . .
C51 C52 C54 121.8(6) . .
C53 C52 C54 117.9(6) . .
C48 C53 H53 119.9 . .
C52 C53 C48 120.2(7) . .
C52 C53 H53 119.9 . .
O23 C54 O24 119.5(6) . .
O23 C54 C52 118.6(6) . .
O24 C54 C52 121.9(6) . .
C44 N2 C45 113.9(11) . .
C44 N2 C46 124.8(11) . .
C46 N2 C45 121.1(10) . .
O29 C44 N2 125.2(13) . .
O29 C44 H44 117.4 . .
N2 C44 H44 117.4 . .
N2 C45 H45A 109.5 . .
N2 C45 H45B 109.5 . .
N2 C45 H45C 109.5 . .
H45A C45 H45B 109.5 . .
H45A C45 H45C 109.5 . .
H45B C45 H45C 109.5 . .
N2 C46 H46A 109.5 . .
N2 C46 H46B 109.5 . .
N2 C46 H46C 109.5 . .
H46A C46 H46B 109.5 . .
H46A C46 H46C 109.5 . .
H46B C46 H46C 109.5 . .
H1AA O1A H1AB 109.4 . .

loop_
_geom_bond_atom_site_label_1
_geom_bond_atom_site_label_2
_geom_bond_distance
_geom_bond_site_symmetry_2
O11 C24 1.257(7) .
O11 Tb2 2.292(4) 2_665
C24 O12 1.262(7) .
C24 C22 1.510(8) .
Tb1 O2 2.267(5) .
Tb1 O5 2.350(4) .
Tb1 O15 2.436(5) .
Tb1 O18 2.249(4) .
Tb1 O25 2.320(5) .
Tb1 O26 2.464(5) .
Tb1 O27 2.363(5) .
Tb2 O8 2.433(5) .
Tb2 O9 2.468(4) .
Tb2 O10 2.484(4) .
Tb2 O13 2.288(4) 1_545
Tb2 O17 2.324(5) 1_545
Tb2 O23 2.420(4) .
Tb2 O24 2.595(5) .
Tb3 O3 2.462(4) .
Tb3 O4 2.401(5) .
Tb3 O7 2.322(4) 2_576
Tb3 O12 2.294(5) 1_466
Tb3 O14 2.311(4) 2_586
Tb3 O19 2.357(5) 2_586
Tb3 O22 2.275(4) 2_566
Tb4 O1 2.320(5) .
Tb4 O6 2.264(5) .
Tb4 O16 2.341(4) .
Tb4 O20 2.352(5) 1_545
Tb4 O21 2.376(5) 1_565
Tb4 O28 2.365(5) .
Tb4 O30 2.470(5) .
O1 C1 1.264(7) .
O2 C1 1.275(7) .
O3 C8 1.250(9) .
O4 C8 1.266(8) .
O5 C9 1.284(8) .
O6 C9 1.259(8) .
O7 C15 1.258(7) .
O8 C15 1.278(7) .
O9 C17 1.281(8) .
O10 C17 1.265(8) .
O13 C25 1.263(8) .
O14 C25 1.264(7) .
O15 C31 1.270(7) .
O16 C31 1.273(7) .
O17 C33 1.236(8) .
O18 C33 1.267(7) .
O19 C39 1.254(9) .
O20 C39 1.270(9) .
O21 C47 1.217(9) .
O22 C47 1.266(8) .
O23 C54 1.263(9) .
O24 C54 1.281(8) .
O25 H25A 0.8501 .
O25 H25B 0.8497 .
O26 H26A 0.8502 .
O26 H26B 0.8499 .
O27 H27A 0.851(10) .
O27 H27B 0.853(10) .
O28 H28A 0.8502 .
O28 H28B 0.8501 .
O30 C41 1.210(9) .
N1 C41 1.306(12) .
N1 C42 1.429(10) .
N1 C43 1.485(12) .
C1 C2 1.496(9) .
C2 C3 1.385(10) .
C2 C7 1.395(9) .
C3 H3 0.9300 .
C3 C4 1.357(10) .
C4 H4 0.9300 .
C4 C5 1.403(10) .
C5 H5 0.9300 .
C5 C6 1.391(10) .
C6 C7 1.395(9) .
C6 C8 1.488(9) .
C7 H7 0.9300 .
C9 C10 1.493(8) .
C10 C11 1.399(8) .
C10 C16 1.379(9) .
C11 H11 0.9300 .
C11 C12 1.394(9) .
C12 H12 0.9300 .
C12 C13 1.375(9) .
C13 H13 0.9300 .
C13 C14 1.397(9) .
C14 C15 1.500(9) .
C14 C16 1.401(8) .
C16 H16 0.9300 .
C17 C18 1.499(8) .
C18 C19 1.400(9) .
C18 C23 1.393(9) .
C19 H19 0.9300 .
C19 C20 1.377(10) .
C20 H20 0.9300 .
C20 C21 1.368(10) .
C21 H21 0.9300 .
C21 C22 1.405(9) .
C22 C23 1.378(8) .
C23 H23 0.9300 .
C25 C26 1.489(8) .
C26 C27 1.396(9) .
C26 C32 1.401(8) .
C27 H27 0.9300 .
C27 C28 1.391(9) .
C28 H28 0.9300 .
C28 C29 1.397(9) .
C29 H29 0.9300 .
C29 C30 1.401(9) .
C30 C31 1.505(8) .
C30 C32 1.392(8) .
C32 H32 0.9300 .
C33 C34 1.521(8) .
C34 C35 1.369(10) .
C34 C40 1.396(8) .
C35 H35 0.9300 .
C35 C36 1.398(10) .
C36 H36 0.9300 .
C36 C37 1.393(9) .
C37 H37 0.9300 .
C37 C38 1.394(10) .
C38 C39 1.518(8) .
C38 C40 1.376(9) .
C40 H40 0.9300 .
C41 H41 0.9300 .
C42 H42A 0.9600 .
C42 H42B 0.9600 .
C42 H42C 0.9600 .
C43 H43A 0.9600 .
C43 H43B 0.9600 .
C43 H43C 0.9600 .
C47 C48 1.503(9) .
C48 C49 1.388(11) .
C48 C53 1.405(8) .
C49 H49 0.9300 .
C49 C50 1.418(11) .
C50 H50 0.9300 .
C50 C51 1.389(10) .
C51 H51 0.9300 .
C51 C52 1.370(11) .
C52 C53 1.402(9) .
C52 C54 1.509(9) .
C53 H53 0.9300 .
O29 C44 1.176(13) .
N2 C44 1.361(14) .
N2 C45 1.494(14) .
N2 C46 1.363(14) .
C44 H44 0.9300 .
C45 H45A 0.9600 .
C45 H45B 0.9600 .
C45 H45C 0.9600 .
C46 H46A 0.9600 .
C46 H46B 0.9600 .
C46 H46C 0.9600 .
O1A H1AA 0.8501 .
O1A H1AB 0.8498 .

loop_
_geom_torsion_atom_site_label_1
_geom_torsion_atom_site_label_2
_geom_torsion_atom_site_label_3
_geom_torsion_atom_site_label_4
_geom_torsion
_geom_torsion_site_symmetry_1
_geom_torsion_site_symmetry_4
O11 C24 O12 Tb3 47.7(10) . 1_644
O11 C24 C22 C21 163.3(7) . .
O11 C24 C22 C23 -18.9(10) . .
C24 C22 C23 C18 -175.8(7) . .
Tb1 O2 C1 O1 -58.6(8) . .
Tb1 O2 C1 C2 120.6(6) . .
Tb1 O5 C9 O6 23.8(10) . .
Tb1 O5 C9 C10 -156.1(5) . .
Tb1 O15 C31 O16 113.1(10) . .
Tb1 O15 C31 C30 -67.8(14) . .
Tb1 O18 C33 O17 -7.4(16) . .
Tb1 O18 C33 C34 173.4(8) . .
Tb2 O11 C24 O12 -42.4(12) 2_665 .
Tb2 O11 C24 C22 136.4(6) 2_665 .
Tb2 O8 C15 O7 10.1(8) . .
Tb2 O8 C15 C14 -167.7(4) . .
Tb2 O9 C17 O10 -2.1(7) . .
Tb2 O9 C17 C18 178.2(5) . .
Tb2 O10 C17 O9 2.1(7) . .
Tb2 O10 C17 C18 -178.2(6) . .
Tb2 O13 C25 O14 -86.5(12) 1_565 .
Tb2 O13 C25 C26 93.4(11) 1_565 .
Tb2 O17 C33 O18 -66.4(15) 1_565 .
Tb2 O17 C33 C34 112.7(11) 1_565 .
Tb2 O23 C54 O24 1.4(6) . .
Tb2 O23 C54 C52 -178.8(4) . .
Tb2 O24 C54 O23 -1.3(6) . .
Tb2 O24 C54 C52 178.9(5) . .
Tb3 O3 C8 O4 -7.2(7) . .
Tb3 O3 C8 C6 168.6(6) . .
Tb3 O4 C8 O3 7.4(7) . .
Tb3 O4 C8 C6 -168.4(5) . .
Tb3 O7 C15 O8 146.7(17) 2_576 .
Tb3 O7 C15 C14 -36(2) 2_576 .
Tb3 O14 C25 O13 7.6(11) 2_586 .
Tb3 O14 C25 C26 -172.3(5) 2_586 .
Tb3 O19 C39 O20 169.2(8) 2_586 .
Tb3 O19 C39 C38 -8.1(16) 2_586 .
Tb3 O22 C47 O21 -29.3(15) 2_566 .
Tb3 O22 C47 C48 150.3(7) 2_566 .
Tb4 O1 C1 O2 61.8(9) . .
Tb4 O1 C1 C2 -117.4(6) . .
Tb4 O16 C31 O15 3.5(9) . .
Tb4 O16 C31 C30 -175.7(5) . .
Tb4 O20 C39 O19 8.1(9) 1_565 .
Tb4 O20 C39 C38 -174.5(4) 1_565 .
Tb4 O21 C47 O22 -13.6(17) 1_545 .
Tb4 O21 C47 C48 166.8(8) 1_545 .
Tb4 O30 C41 N1 -161.9(8) . .
O1 C1 C2 C3 -152.6(6) . .
O1 C1 C2 C7 30.3(9) . .
O2 C1 C2 C3 28.2(9) . .
O2 C1 C2 C7 -148.9(6) . .
O5 C9 C10 C11 -12.5(10) . .
O5 C9 C10 C16 164.5(6) . .
O6 C9 C10 C11 167.6(7) . .
O6 C9 C10 C16 -15.4(10) . .
O9 C17 C18 C19 161.9(7) . .
O9 C17 C18 C23 -19.2(10) . .
O10 C17 C18 C19 -17.7(11) . .
O10 C17 C18 C23 161.1(7) . .
O12 C24 C22 C21 -17.9(11) . .
O12 C24 C22 C23 159.9(6) . .
O13 C25 C26 C27 160.3(7) . .
O13 C25 C26 C32 -22.8(11) . .
O14 C25 C26 C27 -19.8(11) . .
O14 C25 C26 C32 157.1(7) . .
O17 C33 C34 C35 176.7(7) . .
O17 C33 C34 C40 -4.3(9) . .
O18 C33 C34 C35 -4.1(10) . .
O18 C33 C34 C40 174.9(6) . .
O21 C47 C48 C49 163.8(7) . .
O21 C47 C48 C53 -20.6(10) . .
O22 C47 C48 C49 -15.9(10) . .
O22 C47 C48 C53 159.7(6) . .
C1 C2 C3 C4 -178.7(6) . .
C1 C2 C7 C6 177.6(6) . .
C2 C3 C4 C5 -1.3(12) . .
C3 C2 C7 C6 0.4(10) . .
C3 C4 C5 C6 5.3(12) . .
C4 C5 C6 C7 -6.4(11) . .
C4 C5 C6 C8 173.4(7) . .
C5 C6 C7 C2 3.5(10) . .
C5 C6 C8 O3 -168.4(7) . .
C5 C6 C8 O4 7.3(10) . .
C7 C2 C3 C4 -1.5(11) . .
C7 C6 C8 O3 11.3(10) . .
C7 C6 C8 O4 -173.0(6) . .
C8 C6 C7 C2 -176.2(6) . .
C9 C10 C11 C12 178.7(6) . .
C9 C10 C16 C14 -178.1(6) . .
C10 C11 C12 C13 -0.6(11) . .
C11 C10 C16 C14 -1.0(10) . .
C11 C12 C13 C14 -1.1(11) . .
C12 C13 C14 C15 -178.9(6) . .
C12 C13 C14 C16 1.6(10) . .
C13 C14 C15 O7 176.2(6) . .
C13 C14 C15 O8 -6.0(10) . .
C13 C14 C16 C10 -0.6(10) . .
C15 C14 C16 C10 179.9(6) . .
C16 C10 C11 C12 1.6(10) . .
C16 C14 C15 O7 -4.4(10) . .
C16 C14 C15 O8 173.4(6) . .
C17 C18 C19 C20 178.9(8) . .
C17 C18 C23 C22 179.0(7) . .
C18 C19 C20 C21 2.1(15) . .
C19 C18 C23 C22 -2.1(11) . .
C19 C20 C21 C22 -2.2(15) . .
C20 C21 C22 C24 177.9(8) . .
C20 C21 C22 C23 0.1(13) . .
C21 C22 C23 C18 2.0(11) . .
C22 C24 O12 Tb3 -131.1(6) . 1_644
C23 C18 C19 C20 0.0(13) . .
C25 C26 C27 C28 176.2(8) . .
C25 C26 C32 C30 -175.0(7) . .
C26 C27 C28 C29 -1.7(14) . .
C27 C26 C32 C30 1.9(11) . .
C27 C28 C29 C30 3.0(13) . .
C28 C29 C30 C31 175.7(7) . .
C28 C29 C30 C32 -1.8(12) . .
C29 C30 C31 O15 158.5(7) . .
C29 C30 C31 O16 -22.3(10) . .
C29 C30 C32 C26 -0.6(11) . .
C31 C30 C32 C26 -178.0(6) . .
C32 C26 C27 C28 -0.7(12) . .
C32 C30 C31 O15 -24.0(11) . .
C32 C30 C31 O16 155.1(7) . .
C33 C34 C35 C36 -178.7(7) . .
C33 C34 C40 C38 179.4(6) . .
C34 C35 C36 C37 -0.8(14) . .
C35 C34 C40 C38 -1.6(11) . .
C35 C36 C37 C38 -1.4(14) . .
C36 C37 C38 C39 -177.1(7) . .
C36 C37 C38 C40 2.2(12) . .
C37 C38 C39 O19 156.0(7) . .
C37 C38 C39 O20 -21.5(10) . .
C37 C38 C40 C34 -0.6(11) . .
C39 C38 C40 C34 178.6(6) . .
C40 C34 C35 C36 2.3(12) . .
C40 C38 C39 O19 -23.3(10) . .
C40 C38 C39 O20 159.3(7) . .
C42 N1 C41 O30 -179.4(11) . .
C43 N1 C41 O30 -4.7(17) . .
C47 C48 C49 C50 176.4(7) . .
C47 C48 C53 C52 -174.8(6) . .
C48 C49 C50 C51 -1.3(13) . .
C49 C48 C53 C52 0.9(10) . .
C49 C50 C51 C52 0.3(12) . .
C50 C51 C52 C53 1.3(11) . .
C50 C51 C52 C54 -174.8(7) . .
C51 C52 C53 C48 -1.9(10) . .
C51 C52 C54 O23 165.9(7) . .
C51 C52 C54 O24 -14.3(10) . .
C53 C48 C49 C50 0.7(12) . .
C53 C52 C54 O23 -10.3(9) . .
C53 C52 C54 O24 169.5(6) . .
C54 C52 C53 C48 174.4(5) . .
C45 N2 C44 O29 -177.4(13) . .
C46 N2 C44 O29 -2(2) . .
